data_7238010
loop_
_publ_author_name
'Wen, Yating'
'Liu, Haichao'
'Zhang, Shitong'
'Gao, Yu'
'Yan, Yan'
'Yang, Bing'

_publ_section_title
;
 One-dimensional \p--\p stacking induces highly efficient pure organic
 room-temperature phosphorescence and ternary-emission single-molecule
 white light
;
_journal_issue 40
_journal_name_full 'Journal of Materials Chemistry C'
_journal_page_first 12502
_journal_paper_doi 10.1039/C9TC04580E
_journal_volume 7
_journal_year 2019
_chemical_formula_sum 'C13 H7 Cl O S'
_chemical_formula_weight 246.70
_chemical_name_systematic 2-chloro-9H-thioxanthen-9-one
_space_group_crystal_system triclinic
_space_group_IT_number 2
_space_group_name_Hall '-P 1'
_space_group_name_H-M_alt 'P -1'
_atom_sites_solution_hydrogens difmap
_audit_creation_method SHELXL-2014/7
_audit_update_record
;
2019-04-23 deposited with the CCDC.	2019-09-16 downloaded from the CCDC.
;
_cell_angle_alpha 88.416(6)
_cell_angle_beta 88.918(6)
_cell_angle_gamma 82.032(6)
_cell_formula_units_Z 2
_cell_length_a 3.8774(3)
_cell_length_b 7.2116(6)
_cell_length_c 19.1149(14)
_cell_measurement_reflns_used 2402
_cell_measurement_temperature 299(2)
_cell_measurement_theta_max 54.16
_cell_measurement_theta_min 2.31?
_cell_volume 529.07(7)
_computing_structure_refinement 'SHELXL-2014/7 (Sheldrick, 2014)'
_diffrn_ambient_temperature 299(2)
_diffrn_measured_fraction_theta_full 0.994
_diffrn_measured_fraction_theta_max 0.994
_diffrn_radiation_type CuK\a
_diffrn_radiation_wavelength 1.54178
_diffrn_reflns_av_R_equivalents 0.1031
_diffrn_reflns_av_unetI/netI 0.0770
_diffrn_reflns_Laue_measured_fraction_full 0.994
_diffrn_reflns_Laue_measured_fraction_max 0.994
_diffrn_reflns_limit_h_max 4
_diffrn_reflns_limit_h_min -4
_diffrn_reflns_limit_k_max 7
_diffrn_reflns_limit_k_min -7
_diffrn_reflns_limit_l_max 20
_diffrn_reflns_limit_l_min -20
_diffrn_reflns_number 8357
_diffrn_reflns_point_group_measured_fraction_full 0.994
_diffrn_reflns_point_group_measured_fraction_max 0.994
_diffrn_reflns_theta_full 54.491
_diffrn_reflns_theta_max 54.491
_diffrn_reflns_theta_min 2.312
_exptl_absorpt_coefficient_mu 4.796
_exptl_crystal_colour yellow
_exptl_crystal_density_diffrn 1.549
_exptl_crystal_description block
_exptl_crystal_F_000 252
_exptl_crystal_preparation Luminescent
_exptl_crystal_recrystallization_method 'Re-crystallisation from solvent: dichloromethane and methanol'
_exptl_crystal_size_max 0.215
_exptl_crystal_size_mid 0.066
_exptl_crystal_size_min 0.060
_refine_diff_density_max 0.236
_refine_diff_density_min -0.265
_refine_diff_density_rms 0.060
_refine_ls_extinction_method none
_refine_ls_goodness_of_fit_ref 0.876
_refine_ls_hydrogen_treatment refall
_refine_ls_matrix_type full
_refine_ls_number_parameters 173
_refine_ls_number_reflns 1290
_refine_ls_number_restraints 0
_refine_ls_restrained_S_all 0.876
_refine_ls_R_factor_all 0.1033
_refine_ls_R_factor_gt 0.0518
_refine_ls_shift/su_max 0.000
_refine_ls_shift/su_mean 0.000
_refine_ls_structure_factor_coef Fsqd
_refine_ls_weighting_details 'w=1/[\s^2^(Fo^2^)+(0.1000P)^2^+0.2105P] where P=(Fo^2^+2Fc^2^)/3'
_refine_ls_weighting_scheme calc
_refine_ls_wR_factor_gt 0.1203
_refine_ls_wR_factor_ref 0.1466
_reflns_Friedel_coverage 0.000
_reflns_number_gt 828
_reflns_number_total 1290
_reflns_threshold_expression 'I > 2\s(I)'
_cod_data_source_file c9tc04580e2.cif
_cod_data_source_block ybtx1_0m_a
_cod_database_code 7238010
_shelx_shelxl_version_number 2014/7
_shelx_space_group_comment
;
The symmetry employed for this shelxl refinement is uniquely defined
by the following loop, which should always be used as a source of
symmetry information in preference to the above space-group names.
They are only intended as comments.
;

loop_
_space_group_symop_operation_xyz
'x, y, z'
'-x, -y, -z'

loop_
_atom_site_label
_atom_site_type_symbol
_atom_site_fract_x
_atom_site_fract_y
_atom_site_fract_z
_atom_site_U_iso_or_equiv
_atom_site_adp_type
_atom_site_occupancy
_atom_site_site_symmetry_order
_atom_site_calc_flag
S1 S 0.2115(4) 0.90025(18) 0.76893(7) 0.0458(5) Uani 1 1 d
Cl1 Cl 0.8751(4) 0.1873(2) 0.93515(7) 0.0632(6) Uani 1 1 d
O1 O 0.3202(11) 0.3229(5) 0.6896(2) 0.0704(13) Uani 1 1 d
C13 C 0.4140(13) 0.5161(7) 0.7820(3) 0.0357(13) Uani 1 1 d
C8 C 0.3899(12) 0.6943(7) 0.8101(3) 0.0362(14) Uani 1 1 d
C2 C 0.1169(13) 0.6403(7) 0.6689(3) 0.0380(14) Uani 1 1 d
C7 C 0.0783(13) 0.8271(7) 0.6896(3) 0.0373(14) Uani 1 1 d
C9 C 0.5207(13) 0.7113(8) 0.8769(3) 0.0410(15) Uani 1 1 d
C11 C 0.6869(13) 0.3818(8) 0.8865(3) 0.0432(15) Uani 1 1 d
C12 C 0.5673(14) 0.3628(9) 0.8212(3) 0.0451(16) Uani 1 1 d
C10 C 0.6672(15) 0.5600(8) 0.9144(3) 0.0452(15) Uani 1 1 d
C1 C 0.2859(14) 0.4835(8) 0.7117(3) 0.0441(15) Uani 1 1 d
C6 C -0.0848(15) 0.9686(10) 0.6450(3) 0.0523(16) Uani 1 1 d
C3 C -0.0151(16) 0.6040(9) 0.6036(3) 0.0507(16) Uani 1 1 d
C5 C -0.2048(17) 0.9241(10) 0.5811(3) 0.0580(18) Uani 1 1 d
C4 C -0.1683(15) 0.7405(10) 0.5597(3) 0.0543(17) Uani 1 1 d
H4 H 0.519(11) 0.841(6) 0.895(2) 0.029(12) Uiso 1 1 d
H6 H 0.578(11) 0.250(7) 0.800(2) 0.039(16) Uiso 1 1 d
H2 H -0.278(13) 0.703(7) 0.511(3) 0.057(15) Uiso 1 1 d
H5 H 0.760(14) 0.566(7) 0.959(3) 0.067(19) Uiso 1 1 d
H1 H 0.017(13) 0.466(8) 0.591(3) 0.055(16) Uiso 1 1 d
H3 H -0.301(14) 1.024(8) 0.556(3) 0.07(2) Uiso 1 1 d
H7 H -0.093(14) 1.095(9) 0.656(3) 0.062(19) Uiso 1 1 d

loop_
_atom_site_aniso_label
_atom_site_aniso_U_11
_atom_site_aniso_U_22
_atom_site_aniso_U_33
_atom_site_aniso_U_23
_atom_site_aniso_U_13
_atom_site_aniso_U_12
S1 0.0558(10) 0.0315(9) 0.0498(10) -0.0008(7) -0.0092(7) -0.0044(7)
Cl1 0.0699(12) 0.0536(10) 0.0635(11) 0.0169(8) -0.0128(8) -0.0006(8)
O1 0.108(4) 0.035(3) 0.067(3) -0.009(2) -0.028(2) -0.003(2)
C13 0.039(3) 0.031(3) 0.037(3) 0.007(3) 0.001(3) -0.006(3)
C8 0.031(3) 0.034(3) 0.045(4) 0.006(3) -0.006(3) -0.010(2)
C2 0.043(4) 0.036(4) 0.035(4) -0.001(3) -0.003(3) -0.004(3)
C7 0.035(3) 0.040(4) 0.037(3) 0.006(3) 0.001(3) -0.006(3)
C9 0.043(4) 0.029(4) 0.052(4) 0.007(3) -0.005(3) -0.008(3)
C11 0.039(4) 0.044(4) 0.045(4) 0.020(3) -0.003(3) -0.005(3)
C12 0.046(4) 0.035(4) 0.054(4) 0.000(4) 0.001(3) -0.004(3)
C10 0.047(4) 0.048(4) 0.045(4) 0.003(4) -0.004(3) -0.020(3)
C1 0.048(4) 0.039(4) 0.046(4) 0.004(3) -0.004(3) -0.010(3)
C6 0.046(4) 0.052(5) 0.058(5) 0.004(4) -0.007(3) 0.000(3)
C3 0.058(4) 0.053(4) 0.042(4) -0.003(4) 0.000(3) -0.007(3)
C5 0.063(5) 0.057(5) 0.051(5) 0.021(4) -0.007(4) -0.003(4)
C4 0.055(4) 0.064(5) 0.044(4) 0.006(4) -0.011(3) -0.007(3)

loop_
_atom_type_symbol
_atom_type_description
_atom_type_scat_dispersion_real
_atom_type_scat_dispersion_imag
_atom_type_scat_source
C C 0.0181 0.0091 'International Tables Vol C Tables 4.2.6.8 and 6.1.1.4'
H H 0.0000 0.0000 'International Tables Vol C Tables 4.2.6.8 and 6.1.1.4'
O O 0.0492 0.0322 'International Tables Vol C Tables 4.2.6.8 and 6.1.1.4'
S S 0.3331 0.5567 'International Tables Vol C Tables 4.2.6.8 and 6.1.1.4'
Cl Cl 0.3639 0.7018 'International Tables Vol C Tables 4.2.6.8 and 6.1.1.4'

loop_
_geom_angle_atom_site_label_1
_geom_angle_atom_site_label_2
_geom_angle_atom_site_label_3
_geom_angle
C8 S1 C7 103.4(3)
C12 C13 C8 118.9(5)
C12 C13 C1 118.3(5)
C8 C13 C1 122.8(5)
C9 C8 C13 118.6(5)
C9 C8 S1 116.0(4)
C13 C8 S1 125.4(4)
C7 C2 C3 117.5(5)
C7 C2 C1 123.5(5)
C3 C2 C1 119.0(5)
C6 C7 C2 119.6(5)
C6 C7 S1 115.7(5)
C2 C7 S1 124.7(4)
C10 C9 C8 121.5(6)
C10 C9 H4 120(2)
C8 C9 H4 118(2)
C12 C11 C10 119.6(5)
C12 C11 Cl1 120.8(5)
C10 C11 Cl1 119.6(5)
C11 C12 C13 121.6(6)
C11 C12 H6 123(3)
C13 C12 H6 116(3)
C9 C10 C11 119.8(6)
C9 C10 H5 124(3)
C11 C10 H5 116(3)
O1 C1 C2 120.3(5)
O1 C1 C13 119.4(5)
C2 C1 C13 120.3(5)
C5 C6 C7 120.1(7)
C5 C6 H7 119(3)
C7 C6 H7 120(3)
C4 C3 C2 123.2(6)
C4 C3 H1 122(3)
C2 C3 H1 115(3)
C6 C5 C4 121.2(6)
C6 C5 H3 114(4)
C4 C5 H3 125(4)
C3 C4 C5 118.4(6)
C3 C4 H2 120(3)
C5 C4 H2 122(3)

loop_
_geom_bond_atom_site_label_1
_geom_bond_atom_site_label_2
_geom_bond_distance
S1 C8 1.725(5)
S1 C7 1.730(5)
Cl1 C11 1.741(5)
O1 C1 1.233(6)
C13 C12 1.387(7)
C13 C8 1.398(7)
C13 C1 1.477(7)
C8 C9 1.397(7)
C2 C7 1.402(7)
C2 C3 1.403(7)
C2 C1 1.462(7)
C7 C6 1.400(7)
C9 C10 1.352(7)
C9 H4 1.01(4)
C11 C12 1.358(7)
C11 C10 1.396(7)
C12 H6 0.91(4)
C10 H5 0.94(5)
C6 C5 1.377(8)
C6 H7 0.94(6)
C3 C4 1.356(8)
C3 H1 1.02(5)
C5 C4 1.384(8)
C5 H3 0.90(6)
C4 H2 1.09(5)
